data_7236777
loop_
_publ_author_name
'Ying, Shian'
'Chen, Mingshuai'
'Liu, Zhongwei'
'Zheng, Meng'
'Zhang, Haichang'
'Xue, Shanfeng'
'Yang, Wenjun'

_publ_section_title
;
 Unusual mechanohypsochromic luminescence and unique bidirectional
 thermofluorochromism of long-alkylated simple DPP dyes
;
_journal_issue 24
_journal_name_full 'Journal of Materials Chemistry C'
_journal_page_first 5994
_journal_paper_doi 10.1039/C7TC01453H
_journal_volume 5
_journal_year 2017
_chemical_formula_moiety 'C26 H26 Cl2 N2 O2'
_chemical_formula_sum 'C26 H26 Cl2 N2 O2'
_chemical_formula_weight 469.39
_chemical_name_common BDPP
_chemical_name_systematic 1,4-Diketo-2,5-dibutyl-3,6-di(p-chlorophenyl)pyrrolo[3,4,c]pyrrole
_space_group_IT_number 15
_space_group_name_Hall '-C 2yc'
_space_group_name_H-M_alt 'C 1 2/c 1'
_symmetry_cell_setting monoclinic
_symmetry_space_group_name_Hall '-C 2yc'
_symmetry_space_group_name_H-M 'C 1 2/c 1'
_atom_sites_solution_hydrogens geom
_atom_sites_solution_primary direct
_atom_sites_solution_secondary difmap
_audit_creation_method SHELXL-97
_audit_update_record
;
2016-08-02 deposited with the CCDC.
2017-06-01 downloaded from the CCDC.
;
_cell_angle_alpha 90.00
_cell_angle_beta 131.863(3)
_cell_angle_gamma 90.00
_cell_formula_units_Z 8
_cell_length_a 22.809(6)
_cell_length_b 17.989(4)
_cell_length_c 15.485(7)
_cell_measurement_reflns_used 4039
_cell_measurement_temperature 296(2)
_cell_measurement_theta_max 28.30
_cell_measurement_theta_min 2.40
_cell_volume 4732(3)
_computing_cell_refinement 'Bruker SAINT'
_computing_data_collection 'Bruker APEX2'
_computing_data_reduction 'Bruker SAINT'
_computing_molecular_graphics 'Bruker SHELXTL'
_computing_publication_material 'Bruker SHELXTL'
_computing_structure_refinement 'SHELXL-97 (Sheldrick, 2008)'
_computing_structure_solution 'SHELXS-97 (Sheldrick, 2008)'
_diffrn_ambient_temperature 296(2)
_diffrn_measured_fraction_theta_full 0.997
_diffrn_measured_fraction_theta_max 0.997
_diffrn_measurement_device_type 'Bruker APEX-II CCD'
_diffrn_measurement_method '\f and \w scans'
_diffrn_radiation_monochromator graphite
_diffrn_radiation_source 'fine-focus sealed tube'
_diffrn_radiation_type MoK\a
_diffrn_radiation_wavelength 0.71073
_diffrn_reflns_av_R_equivalents 0.0267
_diffrn_reflns_av_sigmaI/netI 0.0291
_diffrn_reflns_limit_h_max 24
_diffrn_reflns_limit_h_min -28
_diffrn_reflns_limit_k_max 22
_diffrn_reflns_limit_k_min -18
_diffrn_reflns_limit_l_max 19
_diffrn_reflns_limit_l_min -18
_diffrn_reflns_number 12983
_diffrn_reflns_theta_full 26.00
_diffrn_reflns_theta_max 26.00
_diffrn_reflns_theta_min 2.26
_diffrn_standards_number 0
_exptl_absorpt_coefficient_mu 0.300
_exptl_absorpt_correction_T_max 0.9480
_exptl_absorpt_correction_T_min 0.9260
_exptl_absorpt_correction_type multi-scan
_exptl_absorpt_process_details sadabs
_exptl_crystal_colour Red
_exptl_crystal_density_diffrn 1.318
_exptl_crystal_density_method 'not measured'
_exptl_crystal_description block
_exptl_crystal_F_000 1968
_exptl_crystal_recrystallization_method 'Re-crystallisation from solvent: methanol and dichloromethane (V/V=1/1)'
_exptl_crystal_size_max 0.26
_exptl_crystal_size_mid 0.24
_exptl_crystal_size_min 0.18
_refine_diff_density_max 0.831
_refine_diff_density_min -0.443
_refine_diff_density_rms 0.071
_refine_ls_extinction_method none
_refine_ls_goodness_of_fit_ref 1.052
_refine_ls_hydrogen_treatment constr
_refine_ls_matrix_type full
_refine_ls_number_parameters 291
_refine_ls_number_reflns 4639
_refine_ls_number_restraints 8
_refine_ls_restrained_S_all 1.069
_refine_ls_R_factor_all 0.0816
_refine_ls_R_factor_gt 0.0586
_refine_ls_shift/su_max 0.004
_refine_ls_shift/su_mean 0.000
_refine_ls_structure_factor_coef Fsqd
_refine_ls_weighting_details 'calc w=1/[\s^2^(Fo^2^)+(0.0505P)^2^+7.6172P] where P=(Fo^2^+2Fc^2^)/3'
_refine_ls_weighting_scheme calc
_refine_ls_wR_factor_gt 0.1359
_refine_ls_wR_factor_ref 0.1522
_reflns_number_gt 3270
_reflns_number_total 4639
_reflns_threshold_expression >2sigma(I)
_cod_data_source_file c7tc01453h2.cif
_cod_data_source_block a
_cod_depositor_comments
;
The following automatic conversions were performed:

data item '_symmetry_cell_setting' value 'Monoclinic' was changed to
'monoclinic' in accordance with the
/home/saulius/struct/COD-crude-data/automatic-downloads/DataCite-retrospective/RSC/depositions/lib/dictionaries/cif_core.dic
dictionary named 'cif_core.dic' version 2.4.2 last updated on
2011-04-26.

Automatic conversion script
Id: cif_fix_values 6909 2019-04-08 15:41:33Z antanas 
;
_cod_original_sg_symbol_Hall '-C 2yc '
_cod_original_sg_symbol_H-M 'C2/c  '
_cod_database_code 7236777

loop_
_symmetry_equiv_pos_as_xyz
'x, y, z'
'-x, y, -z+1/2'
'x+1/2, y+1/2, z'
'-x+1/2, y+1/2, -z+1/2'
'-x, -y, -z'
'x, -y, z-1/2'
'-x+1/2, -y+1/2, -z'
'x+1/2, -y+1/2, z-1/2'

loop_
_atom_site_label
_atom_site_type_symbol
_atom_site_fract_x
_atom_site_fract_y
_atom_site_fract_z
_atom_site_U_iso_or_equiv
_atom_site_adp_type
_atom_site_occupancy
_atom_site_symmetry_multiplicity
_atom_site_calc_flag
_atom_site_refinement_flags
O1 O 0.15213(10) 0.70932(10) 0.99550(16) 0.0573(5) Uani 1 1 d .
O2 O -0.13891(11) 0.53510(10) 0.73270(18) 0.0620(5) Uani 1 1 d .
C1 C 0.05213(17) 0.30524(15) 0.9035(2) 0.0559(7) Uani 1 1 d .
C2 C 0.10011(17) 0.34120(16) 0.8935(3) 0.0591(7) Uani 1 1 d .
H2 H 0.1308 0.3141 0.8851 0.071 Uiso 1 1 calc R
C3 C 0.10289(16) 0.41746(15) 0.8959(2) 0.0537(7) Uani 1 1 d .
H3 H 0.1353 0.4420 0.8886 0.064 Uiso 1 1 calc R
C4 C 0.05770(14) 0.45819(14) 0.9092(2) 0.0437(6) Uani 1 1 d .
C5 C 0.00766(16) 0.41994(14) 0.9153(2) 0.0488(6) Uani 1 1 d .
H5 H -0.0246 0.4464 0.9211 0.059 Uiso 1 1 calc R
C6 C 0.00513(18) 0.34390(16) 0.9128(2) 0.0565(7) Uani 1 1 d .
H6 H -0.0283 0.3188 0.9174 0.068 Uiso 1 1 calc R
C7 C 0.05702(14) 0.53895(14) 0.9110(2) 0.0426(6) Uani 1 1 d .
C8 C -0.00594(14) 0.58520(13) 0.8583(2) 0.0419(5) Uani 1 1 d .
C9 C 0.01932(14) 0.65983(13) 0.8812(2) 0.0423(6) Uani 1 1 d .
C10 C 0.10363(14) 0.65980(14) 0.9529(2) 0.0460(6) Uani 1 1 d .
C11 C 0.20538(17) 0.56084(19) 1.0520(3) 0.0788(11) Uani 1 1 d .
H11A H 0.2131 0.5225 1.0163 0.095 Uiso 1 1 calc R
H11B H 0.2373 0.6031 1.0665 0.095 Uiso 1 1 calc R
C12 C 0.2350(2) 0.5334(2) 1.1614(4) 0.0991(12) Uani 1 1 d U
H12A H 0.2001 0.4946 1.1480 0.119 Uiso 1 1 calc R
H12B H 0.2863 0.5113 1.2023 0.119 Uiso 1 1 calc R
C13 C 0.2417(4) 0.5890(3) 1.2323(5) 0.1194(14) Uani 1 1 d U
H13A H 0.1895 0.6018 1.2015 0.143 Uiso 1 1 calc R
H13B H 0.2645 0.6332 1.2289 0.143 Uiso 1 1 calc R
C14 C 0.2950(3) 0.5641(3) 1.3658(4) 0.141(2) Uani 1 1 d U
H14A H 0.2713 0.5220 1.3703 0.212 Uiso 1 1 calc R
H14B H 0.2988 0.6045 1.4097 0.212 Uiso 1 1 calc R
H14C H 0.3468 0.5510 1.3968 0.212 Uiso 1 1 calc R
C15 C -0.09060(15) 0.58482(14) 0.7767(2) 0.0460(6) Uani 1 1 d .
C16 C -0.04502(14) 0.70557(14) 0.8181(2) 0.0418(5) Uani 1 1 d .
C17 C -0.19172(15) 0.68250(16) 0.6969(2) 0.0555(7) Uani 1 1 d .
H17A H -0.2282 0.6468 0.6366 0.067 Uiso 1 1 calc R
H17B H -0.2030 0.7307 0.6607 0.067 Uiso 1 1 calc R
C18 C -0.20374(16) 0.68625(18) 0.7832(3) 0.0628(8) Uani 1 1 d .
H18A H -0.1797 0.6429 0.8331 0.075 Uiso 1 1 calc R
H18B H -0.1770 0.7299 0.8316 0.075 Uiso 1 1 calc R
C19 C -0.28871(18) 0.6895(2) 0.7254(3) 0.0764(10) Uani 1 1 d .
H19A H -0.3135 0.7313 0.6723 0.092 Uiso 1 1 calc R
H19B H -0.3149 0.6445 0.6803 0.092 Uiso 1 1 calc R
C20 C -0.2995(2) 0.6972(3) 0.8095(4) 0.1078(15) Uani 1 1 d .
H20A H -0.2802 0.6534 0.8568 0.162 Uiso 1 1 calc R
H20B H -0.3545 0.7034 0.7682 0.162 Uiso 1 1 calc R
H20C H -0.2709 0.7398 0.8578 0.162 Uiso 1 1 calc R
C21 C -0.04723(14) 0.78642(14) 0.8137(2) 0.0438(6) Uani 1 1 d .
C22 C 0.00313(17) 0.82575(16) 0.9164(2) 0.0561(7) Uani 1 1 d .
H22 H 0.0369 0.8002 0.9864 0.067 Uiso 1 1 calc R
C23 C 0.00396(19) 0.90194(17) 0.9165(3) 0.0653(8) Uani 1 1 d .
H23 H 0.0372 0.9280 0.9861 0.078 Uiso 1 1 calc R
C24 C -0.04443(18) 0.93893(15) 0.8137(3) 0.0595(8) Uani 1 1 d .
C25 C -0.09323(16) 0.90167(15) 0.7101(3) 0.0552(7) Uani 1 1 d .
H25 H -0.1248 0.9278 0.6406 0.066 Uiso 1 1 calc R
C26 C -0.09518(15) 0.82540(14) 0.7100(2) 0.0486(6) Uani 1 1 d .
H26 H -0.1288 0.7998 0.6401 0.058 Uiso 1 1 calc R
Cl1 Cl 0.05094(6) 0.20941(4) 0.90421(9) 0.0882(3) Uani 1 1 d .
Cl2 Cl -0.04454(7) 1.03506(5) 0.81302(10) 0.0947(4) Uani 1 1 d .
N1 N 0.12355(12) 0.58351(11) 0.96871(19) 0.0478(5) Uani 1 1 d .
N2 N -0.11117(12) 0.66085(12) 0.75450(18) 0.0470(5) Uani 1 1 d .

loop_
_atom_site_aniso_label
_atom_site_aniso_U_11
_atom_site_aniso_U_22
_atom_site_aniso_U_33
_atom_site_aniso_U_23
_atom_site_aniso_U_13
_atom_site_aniso_U_12
O1 0.0446(10) 0.0490(11) 0.0590(11) -0.0001(9) 0.0265(9) -0.0082(8)
O2 0.0461(10) 0.0503(11) 0.0826(14) -0.0092(10) 0.0400(11) -0.0089(9)
C1 0.0664(18) 0.0427(15) 0.0450(15) 0.0014(12) 0.0315(14) 0.0019(13)
C2 0.0633(18) 0.0520(16) 0.0621(18) 0.0048(14) 0.0419(16) 0.0141(14)
C3 0.0517(15) 0.0534(16) 0.0609(17) 0.0079(13) 0.0396(14) 0.0069(12)
C4 0.0434(13) 0.0429(13) 0.0414(13) 0.0038(11) 0.0269(11) 0.0020(10)
C5 0.0538(15) 0.0475(15) 0.0494(15) -0.0015(12) 0.0363(13) -0.0022(12)
C6 0.0660(18) 0.0526(16) 0.0528(16) 0.0002(13) 0.0404(15) -0.0092(14)
C7 0.0434(13) 0.0434(13) 0.0432(13) 0.0022(11) 0.0298(11) -0.0007(11)
C8 0.0412(13) 0.0412(13) 0.0470(14) -0.0019(11) 0.0309(12) -0.0019(10)
C9 0.0415(13) 0.0404(13) 0.0447(13) -0.0011(11) 0.0286(11) -0.0009(10)
C10 0.0424(13) 0.0473(14) 0.0427(13) 0.0009(11) 0.0261(12) -0.0022(11)
C11 0.0404(16) 0.0599(19) 0.087(2) 0.0139(17) 0.0225(16) 0.0052(14)
C12 0.078(2) 0.080(3) 0.096(3) 0.0070(19) 0.040(2) -0.015(2)
C13 0.156(4) 0.105(3) 0.139(3) 0.015(2) 0.116(3) -0.001(3)
C14 0.079(3) 0.136(4) 0.121(3) 0.009(3) 0.031(3) -0.043(3)
C15 0.0436(13) 0.0449(14) 0.0534(15) -0.0034(12) 0.0340(12) -0.0015(11)
C16 0.0415(12) 0.0440(13) 0.0431(13) -0.0016(11) 0.0295(11) -0.0004(10)
C17 0.0359(13) 0.0564(16) 0.0616(17) -0.0001(13) 0.0272(13) 0.0025(12)
C18 0.0461(15) 0.071(2) 0.0624(18) 0.0023(15) 0.0324(14) 0.0057(13)
C19 0.0525(17) 0.088(2) 0.085(2) 0.0121(19) 0.0441(18) 0.0093(16)
C20 0.084(3) 0.148(4) 0.118(3) 0.006(3) 0.078(3) 0.011(3)
C21 0.0411(13) 0.0423(13) 0.0524(15) -0.0041(11) 0.0331(12) 0.0001(10)
C22 0.0566(16) 0.0548(17) 0.0546(16) -0.0055(13) 0.0361(14) -0.0048(13)
C23 0.071(2) 0.0561(18) 0.068(2) -0.0194(16) 0.0467(18) -0.0131(15)
C24 0.0650(18) 0.0413(15) 0.089(2) -0.0085(15) 0.0585(18) -0.0041(13)
C25 0.0510(15) 0.0480(15) 0.0713(19) 0.0077(14) 0.0428(15) 0.0087(12)
C26 0.0434(13) 0.0464(14) 0.0528(15) -0.0002(12) 0.0307(13) 0.0029(11)
Cl1 0.1194(8) 0.0425(4) 0.0942(7) 0.0003(4) 0.0678(6) 0.0014(4)
Cl2 0.1157(8) 0.0422(4) 0.1412(9) -0.0111(5) 0.0919(8) -0.0076(4)
N1 0.0364(11) 0.0435(12) 0.0536(13) 0.0026(10) 0.0259(10) 0.0001(9)
N2 0.0363(10) 0.0457(12) 0.0538(13) -0.0014(10) 0.0279(10) 0.0002(9)

loop_
_atom_type_symbol
_atom_type_description
_atom_type_scat_dispersion_real
_atom_type_scat_dispersion_imag
_atom_type_scat_source
C C 0.0033 0.0016 'International Tables Vol C Tables 4.2.6.8 and 6.1.1.4'
H H 0.0000 0.0000 'International Tables Vol C Tables 4.2.6.8 and 6.1.1.4'
N N 0.0061 0.0033 'International Tables Vol C Tables 4.2.6.8 and 6.1.1.4'
O O 0.0106 0.0060 'International Tables Vol C Tables 4.2.6.8 and 6.1.1.4'
Cl Cl 0.1484 0.1585 'International Tables Vol C Tables 4.2.6.8 and 6.1.1.4'

loop_
_geom_angle_atom_site_label_1
_geom_angle_atom_site_label_2
_geom_angle_atom_site_label_3
_geom_angle
C6 C1 C2 121.1(3)
C6 C1 Cl1 119.5(2)
C2 C1 Cl1 119.4(2)
C1 C2 C3 119.7(3)
C1 C2 H2 120.1
C3 C2 H2 120.1
C2 C3 C4 120.4(3)
C2 C3 H3 119.8
C4 C3 H3 119.8
C3 C4 C5 118.3(2)
C3 C4 C7 123.4(2)
C5 C4 C7 118.3(2)
C6 C5 C4 121.0(3)
C6 C5 H5 119.5
C4 C5 H5 119.5
C1 C6 C5 119.4(3)
C1 C6 H6 120.3
C5 C6 H6 120.3
C8 C7 N1 107.2(2)
C8 C7 C4 128.3(2)
N1 C7 C4 124.6(2)
C7 C8 C9 109.9(2)
C7 C8 C15 141.6(2)
C9 C8 C15 108.0(2)
C16 C9 C8 109.2(2)
C16 C9 C10 142.5(2)
C8 C9 C10 107.7(2)
O1 C10 N1 123.1(2)
O1 C10 C9 132.8(2)
N1 C10 C9 104.0(2)
C12 C11 N1 117.4(3)
C12 C11 H11A 107.9
N1 C11 H11A 107.9
C12 C11 H11B 107.9
N1 C11 H11B 107.9
H11A C11 H11B 107.2
C13 C12 C11 113.4(4)
C13 C12 H12A 108.9
C11 C12 H12A 108.9
C13 C12 H12B 108.9
C11 C12 H12B 108.9
H12A C12 H12B 107.7
C12 C13 C14 113.4(4)
C12 C13 H13A 108.9
C14 C13 H13A 108.9
C12 C13 H13B 108.9
C14 C13 H13B 108.9
H13A C13 H13B 107.7
C13 C14 H14A 109.5
C13 C14 H14B 109.5
H14A C14 H14B 109.5
C13 C14 H14C 109.5
H14A C14 H14C 109.5
H14B C14 H14C 109.5
O2 C15 N2 123.2(2)
O2 C15 C8 132.8(2)
N2 C15 C8 104.0(2)
C9 C16 N2 107.4(2)
C9 C16 C21 128.4(2)
N2 C16 C21 124.1(2)
N2 C17 C18 111.3(2)
N2 C17 H17A 109.4
C18 C17 H17A 109.4
N2 C17 H17B 109.4
C18 C17 H17B 109.4
H17A C17 H17B 108.0
C19 C18 C17 113.1(3)
C19 C18 H18A 108.9
C17 C18 H18A 108.9
C19 C18 H18B 108.9
C17 C18 H18B 108.9
H18A C18 H18B 107.8
C20 C19 C18 112.7(3)
C20 C19 H19A 109.1
C18 C19 H19A 109.1
C20 C19 H19B 109.1
C18 C19 H19B 109.1
H19A C19 H19B 107.8
C19 C20 H20A 109.5
C19 C20 H20B 109.5
H20A C20 H20B 109.5
C19 C20 H20C 109.5
H20A C20 H20C 109.5
H20B C20 H20C 109.5
C22 C21 C26 118.8(3)
C22 C21 C16 118.8(2)
C26 C21 C16 122.3(2)
C23 C22 C21 120.9(3)
C23 C22 H22 119.6
C21 C22 H22 119.6
C24 C23 C22 119.2(3)
C24 C23 H23 120.4
C22 C23 H23 120.4
C23 C24 C25 121.4(3)
C23 C24 Cl2 119.5(2)
C25 C24 Cl2 119.0(3)
C24 C25 C26 119.4(3)
C24 C25 H25 120.3
C26 C25 H25 120.3
C25 C26 C21 120.3(3)
C25 C26 H26 119.9
C21 C26 H26 119.9
C7 N1 C10 111.2(2)
C7 N1 C11 127.9(2)
C10 N1 C11 120.1(2)
C16 N2 C15 111.3(2)
C16 N2 C17 127.6(2)
C15 N2 C17 119.0(2)

loop_
_geom_bond_atom_site_label_1
_geom_bond_atom_site_label_2
_geom_bond_distance
O1 C10 1.216(3)
O2 C15 1.215(3)
C1 C6 1.363(4)
C1 C2 1.366(4)
C1 Cl1 1.724(3)
C2 C3 1.373(4)
C2 H2 0.9300
C3 C4 1.387(4)
C3 H3 0.9300
C4 C5 1.389(4)
C4 C7 1.453(3)
C5 C6 1.369(4)
C5 H5 0.9300
C6 H6 0.9300
C7 C8 1.362(3)
C7 N1 1.391(3)
C8 C9 1.410(3)
C8 C15 1.438(3)
C9 C16 1.368(3)
C9 C10 1.443(3)
C10 N1 1.415(3)
C11 C12 1.429(5)
C11 N1 1.449(3)
C11 H11A 0.9700
C11 H11B 0.9700
C12 C13 1.414(6)
C12 H12A 0.9700
C12 H12B 0.9700
C13 C14 1.611(7)
C13 H13A 0.9700
C13 H13B 0.9700
C14 H14A 0.9600
C14 H14B 0.9600
C14 H14C 0.9600
C15 N2 1.412(3)
C16 N2 1.382(3)
C16 C21 1.455(3)
C17 N2 1.462(3)
C17 C18 1.533(4)
C17 H17A 0.9700
C17 H17B 0.9700
C18 C19 1.498(4)
C18 H18A 0.9700
C18 H18B 0.9700
C19 C20 1.485(5)
C19 H19A 0.9700
C19 H19B 0.9700
C20 H20A 0.9600
C20 H20B 0.9600
C20 H20C 0.9600
C21 C22 1.382(4)
C21 C26 1.387(4)
C22 C23 1.371(4)
C22 H22 0.9300
C23 C24 1.361(4)
C23 H23 0.9300
C24 C25 1.370(4)
C24 Cl2 1.729(3)
C25 C26 1.373(4)
C25 H25 0.9300
C26 H26 0.9300

loop_
_geom_torsion_atom_site_label_1
_geom_torsion_atom_site_label_2
_geom_torsion_atom_site_label_3
_geom_torsion_atom_site_label_4
_geom_torsion
C6 C1 C2 C3 1.8(4)
Cl1 C1 C2 C3 -178.3(2)
C1 C2 C3 C4 0.4(4)
C2 C3 C4 C5 -2.5(4)
C2 C3 C4 C7 -179.2(3)
C3 C4 C5 C6 2.5(4)
C7 C4 C5 C6 179.4(2)
C2 C1 C6 C5 -1.8(4)
Cl1 C1 C6 C5 178.3(2)
C4 C5 C6 C1 -0.4(4)
C3 C4 C7 C8 137.5(3)
C5 C4 C7 C8 -39.3(4)
C3 C4 C7 N1 -41.8(4)
C5 C4 C7 N1 141.4(3)
N1 C7 C8 C9 0.1(3)
C4 C7 C8 C9 -179.3(2)
N1 C7 C8 C15 170.7(3)
C4 C7 C8 C15 -8.7(5)
C7 C8 C9 C16 173.7(2)
C15 C8 C9 C16 -0.2(3)
C7 C8 C9 C10 0.1(3)
C15 C8 C9 C10 -173.8(2)
C16 C9 C10 O1 10.5(6)
C8 C9 C10 O1 -179.6(3)
C16 C9 C10 N1 -170.3(3)
C8 C9 C10 N1 -0.3(3)
N1 C11 C12 C13 -69.8(5)
C11 C12 C13 C14 -165.0(4)
C7 C8 C15 O2 10.9(6)
C9 C8 C15 O2 -178.4(3)
C7 C8 C15 N2 -170.1(3)
C9 C8 C15 N2 0.6(3)
C8 C9 C16 N2 -0.3(3)
C10 C9 C16 N2 169.6(3)
C8 C9 C16 C21 -179.5(2)
C10 C9 C16 C21 -9.7(5)
N2 C17 C18 C19 -165.7(3)
C17 C18 C19 C20 -176.9(3)
C9 C16 C21 C22 -45.0(4)
N2 C16 C21 C22 135.9(3)
C9 C16 C21 C26 131.7(3)
N2 C16 C21 C26 -47.4(4)
C26 C21 C22 C23 2.3(4)
C16 C21 C22 C23 179.1(3)
C21 C22 C23 C24 -1.4(5)
C22 C23 C24 C25 -0.7(5)
C22 C23 C24 Cl2 179.3(2)
C23 C24 C25 C26 2.0(4)
Cl2 C24 C25 C26 -178.1(2)
C24 C25 C26 C21 -1.0(4)
C22 C21 C26 C25 -1.0(4)
C16 C21 C26 C25 -177.7(2)
C8 C7 N1 C10 -0.3(3)
C4 C7 N1 C10 179.1(2)
C8 C7 N1 C11 169.2(3)
C4 C7 N1 C11 -11.4(4)
O1 C10 N1 C7 179.7(2)
C9 C10 N1 C7 0.4(3)
O1 C10 N1 C11 9.3(4)
C9 C10 N1 C11 -170.1(3)
C12 C11 N1 C7 -67.2(5)
C12 C11 N1 C10 101.5(4)
C9 C16 N2 C15 0.7(3)
C21 C16 N2 C15 -180.0(2)
C9 C16 N2 C17 163.7(3)
C21 C16 N2 C17 -17.0(4)
O2 C15 N2 C16 178.3(3)
C8 C15 N2 C16 -0.8(3)
O2 C15 N2 C17 13.7(4)
C8 C15 N2 C17 -165.5(2)
C18 C17 N2 C16 -80.4(3)
C18 C17 N2 C15 81.4(3)
